data_4338062
loop_
_publ_author_name
'Adelani, Pius O.'
'Cook, Nathaniel D.'
'Babo, Jean-Marie'
'Burns, Peter C.'

_publ_section_title
;
 Incorporation of cu(2+) ions into nanotubular uranyl diphosphonates.
;
_journal_issue 8
_journal_name_full 'Inorganic chemistry'
_journal_page_first 4169
_journal_page_last 4176
_journal_paper_doi 10.1021/ic500220d
_journal_volume 53
_journal_year 2014
_chemical_formula_moiety 'C20 H14 Cu N4 O9 P2 U'
_chemical_formula_sum 'C20 H14 Cu N4 O9 P2 U'
_chemical_formula_weight 817.86
_chemical_name_systematic
; 
 ? 
;
_space_group_IT_number 2
_symmetry_cell_setting triclinic
_symmetry_space_group_name_Hall '-P 1'
_symmetry_space_group_name_H-M 'P -1'
_atom_sites_solution_hydrogens geom
_atom_sites_solution_primary direct
_atom_sites_solution_secondary difmap
_audit_creation_method SHELXL-97
_cell_angle_alpha 81.354(4)
_cell_angle_beta 74.852(3)
_cell_angle_gamma 68.034(3)
_cell_formula_units_Z 2
_cell_length_a 9.053(3)
_cell_length_b 10.786(3)
_cell_length_c 13.549(4)
_cell_measurement_reflns_used 5617
_cell_measurement_temperature 100(2)
_cell_measurement_theta_max 27.45
_cell_measurement_theta_min 2.49
_cell_volume 1182.3(6)
_computing_cell_refinement 'Bruker SAINT'
_computing_data_collection 'Bruker APEX2'
_computing_data_reduction 'Bruker SAINT'
_computing_molecular_graphics 'Bruker SHELXTL'
_computing_publication_material 'Bruker SHELXTL'
_computing_structure_refinement 'SHELXL-97 (Sheldrick, 1997)'
_computing_structure_solution 'SHELXS-97 (Sheldrick, 1990)'
_diffrn_ambient_temperature 100(2)
_diffrn_measured_fraction_theta_full 0.982
_diffrn_measured_fraction_theta_max 0.982
_diffrn_measurement_device_type 'Bruker APEX-II CCD'
_diffrn_measurement_method '\f and \w scans'
_diffrn_radiation_monochromator graphite
_diffrn_radiation_source 'fine-focus sealed tube'
_diffrn_radiation_type MoK\a
_diffrn_radiation_wavelength 0.71073
_diffrn_reflns_av_R_equivalents 0.0458
_diffrn_reflns_av_sigmaI/netI 0.0663
_diffrn_reflns_limit_h_max 11
_diffrn_reflns_limit_h_min -11
_diffrn_reflns_limit_k_max 13
_diffrn_reflns_limit_k_min -14
_diffrn_reflns_limit_l_max 17
_diffrn_reflns_limit_l_min -17
_diffrn_reflns_number 12006
_diffrn_reflns_theta_full 27.50
_diffrn_reflns_theta_max 27.50
_diffrn_reflns_theta_min 1.56
_diffrn_standards_number 0
_exptl_absorpt_coefficient_mu 7.935
_exptl_absorpt_correction_T_max 0.7456
_exptl_absorpt_correction_T_min 0.6124
_exptl_absorpt_correction_type empirical
_exptl_absorpt_process_details SHELXPREP
_exptl_crystal_colour green
_exptl_crystal_density_diffrn 2.297
_exptl_crystal_density_method 'not measured'
_exptl_crystal_description needle-like
_exptl_crystal_F_000 770
_exptl_crystal_size_max 0.118
_exptl_crystal_size_mid 0.113
_exptl_crystal_size_min 0.029
_refine_diff_density_max 3.995
_refine_diff_density_min -3.319
_refine_diff_density_rms 0.294
_refine_ls_extinction_method none
_refine_ls_goodness_of_fit_ref 1.334
_refine_ls_hydrogen_treatment constr
_refine_ls_matrix_type full
_refine_ls_number_parameters 334
_refine_ls_number_reflns 5318
_refine_ls_number_restraints 78
_refine_ls_restrained_S_all 1.337
_refine_ls_R_factor_all 0.0596
_refine_ls_R_factor_gt 0.0466
_refine_ls_shift/su_max 0.000
_refine_ls_shift/su_mean 0.000
_refine_ls_structure_factor_coef Fsqd
_refine_ls_weighting_details 'calc w=1/[\s^2^(Fo^2^)+(0.0435P)^2^+0.0000P] where P=(Fo^2^+2Fc^2^)/3'
_refine_ls_weighting_scheme calc
_refine_ls_wR_factor_gt 0.1096
_refine_ls_wR_factor_ref 0.1155
_reflns_number_gt 4454
_reflns_number_total 5318
_reflns_threshold_expression >2sigma(I)
_cod_data_source_file ic500220d_si_002.cif
_cod_data_source_block p-1
_cod_depositor_comments 'Adding full bibliography for 4338061--4338063.cif.'
_cod_database_code 4338062

loop_
_symmetry_equiv_pos_as_xyz
'x, y, z'
'-x, -y, -z'

loop_
_atom_site_label
_atom_site_type_symbol
_atom_site_fract_x
_atom_site_fract_y
_atom_site_fract_z
_atom_site_U_iso_or_equiv
_atom_site_adp_type
_atom_site_occupancy
_atom_site_symmetry_multiplicity
_atom_site_calc_flag
_atom_site_refinement_flags
U1 U 0.58413(4) 0.70959(3) 0.00990(2) 0.01106(10) Uani 1 1 d .
Cu1 Cu 0.14742(12) 0.87110(9) -0.04663(8) 0.0127(2) Uani 1 1 d .
P1 P 0.2431(2) 1.0235(2) 0.09532(16) 0.0104(4) Uani 1 1 d .
P2 P 0.2311(2) 0.6111(2) 0.10406(16) 0.0108(4) Uani 1 1 d .
O1 O 0.4927(7) 0.7427(6) -0.0972(5) 0.0207(14) Uani 1 1 d .
O2 O 0.6757(7) 0.6759(5) 0.1167(4) 0.0152(12) Uani 1 1 d .
O3 O 0.4034(6) 0.9069(5) 0.0748(4) 0.0149(12) Uani 1 1 d .
O4 O 0.1202(6) 1.0085(5) 0.0420(4) 0.0116(11) Uani 1 1 d .
O5 O 0.2628(6) 1.1594(5) 0.0663(4) 0.0126(12) Uani 1 1 d .
O6 O 0.4016(7) 0.6125(6) 0.0979(5) 0.0202(14) Uani 1 1 d .
O7 O 0.1163(7) 0.7429(5) 0.0681(4) 0.0168(13) Uani 1 1 d .
O8 O 0.2402(7) 0.4936(5) 0.0496(4) 0.0155(12) Uani 1 1 d .
O1W O 0.5165(17) 1.3099(13) -0.4626(10) 0.127(6) Uani 1 1 d .
N1 N 0.1721(8) 0.7494(7) -0.1522(5) 0.0151(15) Uani 1 1 d .
N2 N 0.2535(8) 0.9602(7) -0.1745(5) 0.0158(15) Uani 1 1 d .
N3 N 0.4034(9) 0.9142(8) -0.3461(6) 0.0251(18) Uani 1 1 d .
N4 N 0.2907(10) 0.7006(8) -0.3270(6) 0.0277(19) Uani 1 1 d .
C1 C 0.1623(15) 1.0190(10) 0.2318(7) 0.0393(13) Uani 1 1 d U
C2 C 0.1471(15) 1.1148(10) 0.2924(7) 0.0392(13) Uani 1 1 d U
H2A H 0.1795 1.1868 0.2629 0.047 Uiso 1 1 calc R
C3 C 0.0843(15) 1.1075(10) 0.3970(7) 0.0397(13) Uani 1 1 d U
H3A H 0.0755 1.1750 0.4359 0.048 Uiso 1 1 calc R
C4 C 0.0347(16) 1.0036(11) 0.4452(7) 0.0399(13) Uani 1 1 d U
C5 C 0.0498(15) 0.9094(11) 0.3829(7) 0.0420(13) Uani 1 1 d U
H5A H 0.0200 0.8363 0.4129 0.050 Uiso 1 1 calc R
C6 C 0.1071(15) 0.9159(11) 0.2769(8) 0.0418(13) Uani 1 1 d U
H6A H 0.1083 0.8521 0.2373 0.050 Uiso 1 1 calc R
C7 C 0.1502(13) 0.5791(12) 0.2371(8) 0.0411(13) Uani 1 1 d U
C8 C -0.0046(12) 0.6464(12) 0.2884(8) 0.0394(13) Uani 1 1 d U
H8A H -0.0737 0.7157 0.2541 0.047 Uiso 1 1 calc R
C9 C -0.0609(13) 0.6142(12) 0.3894(8) 0.0399(13) Uani 1 1 d U
H9A H -0.1679 0.6627 0.4208 0.048 Uiso 1 1 calc R
C10 C 0.0297(13) 0.5165(12) 0.4456(8) 0.0428(13) Uani 1 1 d U
C11 C 0.2030(13) 0.4715(12) 0.3988(8) 0.0456(13) Uani 1 1 d U
H11A H 0.2798 0.4291 0.4385 0.055 Uiso 1 1 calc R
C12 C 0.2521(13) 0.4932(12) 0.2930(8) 0.0451(13) Uani 1 1 d U
H12A H 0.3589 0.4464 0.2602 0.054 Uiso 1 1 calc R
C13 C 0.1118(12) 0.6509(9) -0.1376(8) 0.027(2) Uani 1 1 d .
H13A H 0.0504 0.6344 -0.0738 0.032 Uiso 1 1 calc R
C14 C 0.1412(13) 0.5732(11) -0.2186(9) 0.036(3) Uani 1 1 d U
H14A H 0.0983 0.5053 -0.2108 0.043 Uiso 1 1 calc R
C15 C 0.2348(16) 0.5998(11) -0.3095(8) 0.044(3) Uani 1 1 d .
H15A H 0.2613 0.5443 -0.3625 0.053 Uiso 1 1 calc R
C16 C 0.2560(10) 0.7713(8) -0.2462(7) 0.0179(18) Uani 1 1 d .
C17 C 0.2951(10) 1.0697(8) -0.1808(7) 0.0162(18) Uani 1 1 d .
H17A H 0.2575 1.1226 -0.1248 0.019 Uiso 1 1 calc R
C18 C 0.3926(11) 1.1041(9) -0.2690(7) 0.022(2) Uani 1 1 d .
H18A H 0.4226 1.1788 -0.2738 0.027 Uiso 1 1 calc R
C19 C 0.4437(12) 1.0225(10) -0.3500(7) 0.030(2) Uani 1 1 d .
H19A H 0.5093 1.0439 -0.4102 0.036 Uiso 1 1 calc R
C20 C 0.3103(11) 0.8892(9) -0.2575(7) 0.0188(19) Uani 1 1 d .

loop_
_atom_site_aniso_label
_atom_site_aniso_U_11
_atom_site_aniso_U_22
_atom_site_aniso_U_33
_atom_site_aniso_U_23
_atom_site_aniso_U_13
_atom_site_aniso_U_12
U1 0.01048(16) 0.00825(16) 0.01475(17) -0.00193(11) -0.00246(11) -0.00338(11)
Cu1 0.0149(5) 0.0086(5) 0.0142(5) 0.0001(4) -0.0022(4) -0.0045(4)
P1 0.0114(10) 0.0080(10) 0.0102(10) -0.0010(8) 0.0009(8) -0.0035(8)
P2 0.0127(10) 0.0088(10) 0.0106(11) -0.0015(8) 0.0000(8) -0.0049(8)
O1 0.024(3) 0.016(3) 0.025(4) -0.005(3) -0.012(3) -0.003(3)
O2 0.017(3) 0.014(3) 0.015(3) -0.002(2) -0.004(2) -0.004(2)
O3 0.013(3) 0.014(3) 0.016(3) -0.002(2) 0.001(2) -0.005(2)
O4 0.011(3) 0.011(3) 0.012(3) 0.000(2) -0.003(2) -0.003(2)
O5 0.012(3) 0.010(3) 0.014(3) 0.000(2) 0.002(2) -0.005(2)
O6 0.013(3) 0.012(3) 0.036(4) 0.000(3) -0.003(3) -0.007(2)
O7 0.019(3) 0.011(3) 0.018(3) -0.001(2) 0.002(3) -0.007(2)
O8 0.018(3) 0.012(3) 0.018(3) -0.004(2) -0.007(2) -0.004(2)
O1W 0.137(12) 0.102(10) 0.099(10) -0.027(8) 0.074(9) -0.051(9)
N1 0.015(3) 0.013(3) 0.018(4) -0.001(3) -0.006(3) -0.004(3)
N2 0.017(4) 0.013(4) 0.019(4) 0.000(3) -0.006(3) -0.006(3)
N3 0.027(4) 0.030(4) 0.020(4) -0.011(4) 0.005(3) -0.014(4)
N4 0.042(5) 0.023(4) 0.025(5) -0.002(4) -0.014(4) -0.016(4)
C1 0.081(3) 0.033(2) 0.014(2) -0.008(2) 0.009(2) -0.042(3)
C2 0.081(3) 0.033(2) 0.013(2) -0.008(2) 0.009(2) -0.042(3)
C3 0.081(3) 0.034(2) 0.013(2) -0.008(2) 0.009(2) -0.041(3)
C4 0.081(3) 0.034(2) 0.014(2) -0.008(2) 0.009(2) -0.041(3)
C5 0.083(3) 0.034(2) 0.015(2) -0.008(2) 0.011(2) -0.040(3)
C6 0.083(4) 0.034(2) 0.015(2) -0.008(2) 0.010(2) -0.040(3)
C7 0.027(2) 0.053(3) 0.019(2) 0.008(2) 0.000(2) 0.006(2)
C8 0.026(2) 0.052(3) 0.018(2) 0.007(2) 0.000(2) 0.005(2)
C9 0.026(2) 0.052(3) 0.019(2) 0.007(2) 0.000(2) 0.005(2)
C10 0.028(2) 0.054(3) 0.020(2) 0.008(2) 0.001(2) 0.007(2)
C11 0.030(2) 0.056(3) 0.021(2) 0.009(2) 0.002(2) 0.009(2)
C12 0.030(2) 0.056(3) 0.021(2) 0.009(2) 0.002(2) 0.009(2)
C13 0.035(6) 0.025(5) 0.032(6) 0.010(4) -0.020(5) -0.021(4)
C14 0.045(4) 0.034(4) 0.043(5) 0.001(3) -0.019(4) -0.026(4)
C15 0.092(10) 0.037(6) 0.025(6) 0.004(5) -0.030(6) -0.038(7)
C16 0.018(4) 0.017(4) 0.022(5) -0.003(4) -0.010(4) -0.005(4)
C17 0.018(4) 0.016(4) 0.013(4) -0.005(3) 0.001(3) -0.006(3)
C18 0.028(5) 0.025(5) 0.020(5) -0.001(4) -0.002(4) -0.017(4)
C19 0.038(6) 0.034(6) 0.019(5) -0.006(4) 0.008(4) -0.022(5)
C20 0.022(5) 0.021(5) 0.015(5) -0.005(4) -0.006(4) -0.007(4)

loop_
_atom_type_symbol
_atom_type_description
_atom_type_scat_dispersion_real
_atom_type_scat_dispersion_imag
_atom_type_scat_source
C C 0.0033 0.0016 'International Tables Vol C Tables 4.2.6.8 and 6.1.1.4'
H H 0.0000 0.0000 'International Tables Vol C Tables 4.2.6.8 and 6.1.1.4'
N N 0.0061 0.0033 'International Tables Vol C Tables 4.2.6.8 and 6.1.1.4'
O O 0.0106 0.0060 'International Tables Vol C Tables 4.2.6.8 and 6.1.1.4'
P P 0.1023 0.0942 'International Tables Vol C Tables 4.2.6.8 and 6.1.1.4'
Cu Cu 0.3201 1.2651 'International Tables Vol C Tables 4.2.6.8 and 6.1.1.4'
U U -9.6767 9.6646 'International Tables Vol C Tables 4.2.6.8 and 6.1.1.4'

loop_
_geom_angle_atom_site_label_1
_geom_angle_atom_site_label_2
_geom_angle_atom_site_label_3
_geom_angle
_geom_angle_site_symmetry_1
_geom_angle_site_symmetry_3
O2 U1 O1 179.8(3) . .
O2 U1 O6 90.3(2) . .
O1 U1 O6 89.6(3) . .
O2 U1 O3 89.8(2) . .
O1 U1 O3 90.4(2) . .
O6 U1 O3 87.76(19) . .
O2 U1 O8 89.3(2) . 2_665
O1 U1 O8 90.5(2) . 2_665
O6 U1 O8 89.8(2) . 2_665
O3 U1 O8 177.5(2) . 2_665
O2 U1 O5 89.2(2) . 2_675
O1 U1 O5 90.9(2) . 2_675
O6 U1 O5 170.19(18) . 2_675
O3 U1 O5 82.44(19) . 2_675
O8 U1 O5 99.97(19) 2_665 2_675
O4 Cu1 O7 93.5(2) . .
O4 Cu1 N1 172.5(3) . .
O7 Cu1 N1 93.8(3) . .
O4 Cu1 N2 93.6(2) . .
O7 Cu1 N2 161.6(3) . .
N1 Cu1 N2 79.9(3) . .
O4 Cu1 O4 82.0(2) . 2_575
O7 Cu1 O4 97.7(2) . 2_575
N1 Cu1 O4 95.3(2) . 2_575
N2 Cu1 O4 100.0(2) . 2_575
O3 P1 O5 113.3(3) . .
O3 P1 O4 110.7(3) . .
O5 P1 O4 111.0(3) . .
O3 P1 C1 106.8(5) . .
O5 P1 C1 106.1(4) . .
O4 P1 C1 108.7(4) . .
O7 P2 O8 112.0(3) . .
O7 P2 O6 113.4(3) . .
O8 P2 O6 111.3(3) . .
O7 P2 C7 108.2(4) . .
O8 P2 C7 105.7(5) . .
O6 P2 C7 105.6(5) . .
P1 O3 U1 157.0(3) . .
P1 O4 Cu1 129.9(3) . .
P1 O4 Cu1 132.0(3) . 2_575
Cu1 O4 Cu1 98.0(2) . 2_575
P1 O5 U1 151.7(3) . 2_675
P2 O6 U1 142.4(4) . .
P2 O7 Cu1 132.4(3) . .
P2 O8 U1 142.1(3) . 2_665
C13 N1 C16 117.9(8) . .
C13 N1 Cu1 126.2(7) . .
C16 N1 Cu1 115.9(5) . .
C20 N2 C17 116.6(7) . .
C20 N2 Cu1 114.7(6) . .
C17 N2 Cu1 127.8(6) . .
C20 N3 C19 115.0(8) . .
C15 N4 C16 114.9(9) . .
C2 C1 C6 118.1(9) . .
C2 C1 P1 123.3(7) . .
C6 C1 P1 118.6(7) . .
C1 C2 C3 121.5(9) . .
C1 C2 H2A 119.3 . .
C3 C2 H2A 119.3 . .
C4 C3 C2 122.1(9) . .
C4 C3 H3A 119.0 . .
C2 C3 H3A 119.0 . .
C5 C4 C3 115.5(9) . .
C5 C4 C4 122.0(11) . 2_576
C3 C4 C4 122.5(11) . 2_576
C4 C5 C6 124.0(9) . .
C4 C5 H5A 118.0 . .
C6 C5 H5A 118.0 . .
C1 C6 C5 118.8(9) . .
C1 C6 H6A 120.6 . .
C5 C6 H6A 120.6 . .
C12 C7 C8 116.9(10) . .
C12 C7 P2 118.4(8) . .
C8 C7 P2 124.3(8) . .
C7 C8 C9 121.5(10) . .
C7 C8 H8A 119.2 . .
C9 C8 H8A 119.2 . .
C10 C9 C8 123.6(10) . .
C10 C9 H9A 118.2 . .
C8 C9 H9A 118.2 . .
C9 C10 C11 113.4(10) . .
C9 C10 C10 123.7(12) . 2_566
C11 C10 C10 120.9(12) . 2_566
C12 C11 C10 118.6(10) . .
C12 C11 H11A 120.7 . .
C10 C11 H11A 120.7 . .
C7 C12 C11 122.2(10) . .
C7 C12 H12A 118.9 . .
C11 C12 H12A 118.9 . .
N1 C13 C14 119.6(9) . .
N1 C13 H13A 120.2 . .
C14 C13 H13A 120.2 . .
C15 C14 C13 117.7(9) . .
C15 C14 H14A 121.2 . .
C13 C14 H14A 121.2 . .
N4 C15 C14 123.8(10) . .
N4 C15 H15A 118.1 . .
C14 C15 H15A 118.1 . .
N4 C16 N1 126.0(8) . .
N4 C16 C20 119.5(8) . .
N1 C16 C20 114.5(7) . .
N2 C17 C18 120.9(8) . .
N2 C17 H17A 119.5 . .
C18 C17 H17A 119.5 . .
C19 C18 C17 117.0(8) . .
C19 C18 H18A 121.5 . .
C17 C18 H18A 121.5 . .
N3 C19 C18 123.3(9) . .
N3 C19 H19A 118.3 . .
C18 C19 H19A 118.3 . .
N3 C20 N2 127.1(8) . .
N3 C20 C16 119.1(8) . .
N2 C20 C16 113.8(8) . .

loop_
_geom_bond_atom_site_label_1
_geom_bond_atom_site_label_2
_geom_bond_distance
_geom_bond_site_symmetry_2
U1 O2 1.776(6) .
U1 O1 1.781(6) .
U1 O6 2.266(5) .
U1 O3 2.277(5) .
U1 O8 2.288(5) 2_665
U1 O5 2.294(5) 2_675
Cu1 O4 1.951(5) .
Cu1 O7 1.955(6) .
Cu1 N1 1.999(7) .
Cu1 N2 2.042(7) .
Cu1 O4 2.269(5) 2_575
P1 O3 1.514(6) .
P1 O5 1.523(5) .
P1 O4 1.541(6) .
P1 C1 1.802(10) .
P2 O7 1.514(6) .
P2 O8 1.526(5) .
P2 O6 1.530(6) .
P2 C7 1.794(10) .
O4 Cu1 2.269(5) 2_575
O5 U1 2.294(5) 2_675
O8 U1 2.288(5) 2_665
N1 C13 1.334(10) .
N1 C16 1.339(11) .
N2 C20 1.334(10) .
N2 C17 1.353(10) .
N3 C20 1.330(11) .
N3 C19 1.338(11) .
N4 C15 1.329(12) .
N4 C16 1.331(11) .
C1 C2 1.360(12) .
C1 C6 1.382(13) .
C2 C3 1.385(13) .
C2 H2A 0.9300 .
C3 C4 1.374(13) .
C3 H3A 0.9300 .
C4 C5 1.363(12) .
C4 C4 1.457(18) 2_576
C5 C6 1.394(13) .
C5 H5A 0.9300 .
C6 H6A 0.9300 .
C7 C12 1.340(14) .
C7 C8 1.362(14) .
C8 C9 1.371(14) .
C8 H8A 0.9300 .
C9 C10 1.341(14) .
C9 H9A 0.9300 .
C10 C11 1.450(14) .
C10 C10 1.47(2) 2_566
C11 C12 1.398(14) .
C11 H11A 0.9300 .
C12 H12A 0.9300 .
C13 C14 1.390(14) .
C13 H13A 0.9300 .
C14 C15 1.360(15) .
C14 H14A 0.9300 .
C15 H15A 0.9300 .
C16 C20 1.500(12) .
C17 C18 1.381(11) .
C17 H17A 0.9300 .
C18 C19 1.383(12) .
C18 H18A 0.9300 .
C19 H19A 0.9300 .
